data_2201405
loop_
_publ_author_name
'S. Thinagar'
'D. Velmurugan'
'S. Shanmuga Sundara Raj'
'Hoong-Kun Fun'
'V. Raghukumar'

_publ_section_title
;
 6-(4-Methoxyphenyl)-4-phenyl-2-(pyrrolidin-1-yl)nicotinonitrile
;
_journal_issue 11
_journal_name_full 'Acta Crystallographica Section E'
_journal_page_first o1261
_journal_page_last o1263
_journal_paper_doi 10.1107/S1600536802018627
_journal_volume 58
_journal_year 2002
_chemical_formula_iupac 'C23 H21 N3 O'
_chemical_formula_moiety 'C23 H21 N3 O'
_chemical_formula_sum 'C23 H21 N3 O'
_chemical_formula_weight 355.43
_chemical_name_systematic
;
6-(4-Methoxyphenyl)-4-phenyl-2-(pyrrolidin-1-yl)nicotinonitrile
;
_space_group_IT_number 2
_symmetry_cell_setting triclinic
_symmetry_space_group_name_Hall '-P 1'
_symmetry_space_group_name_H-M 'P -1'
_atom_sites_solution_hydrogens geom
_atom_sites_solution_primary direct
_atom_sites_solution_secondary difmap
_audit_creation_method SHELXL-97
_cell_angle_alpha 105.1580(10)
_cell_angle_beta 104.0770(10)
_cell_angle_gamma 100.4000(10)
_cell_formula_units_Z 2
_cell_length_a 7.9336(5)
_cell_length_b 10.3841(6)
_cell_length_c 12.4407(7)
_cell_measurement_reflns_used 3290
_cell_measurement_temperature 293(2)
_cell_measurement_theta_max 28.26
_cell_measurement_theta_min 1.78
_cell_volume 926.35(10)
_computing_cell_refinement 'SAINT (Siemens, 1996)'
_computing_data_collection 'SMART (Siemens, 1996)'
_computing_data_reduction SAINT
_computing_molecular_graphics 'ZORTEP (Zsolnai, 1997)'
_computing_publication_material 'SHELXL97 and PARST (Nardelli, 1983, 1995)'
_computing_structure_refinement 'SHELXL97 (Sheldrick, 1997)'
_computing_structure_solution 'SHELXS97 (Sheldrick, 1997)'
_diffrn_ambient_temperature 293(2)
_diffrn_measured_fraction_theta_full 0.940
_diffrn_measured_fraction_theta_max 0.940
_diffrn_measurement_device_type 'Siemens SMART CCD area-detector'
_diffrn_measurement_method \w
_diffrn_radiation_monochromator graphite
_diffrn_radiation_source 'fine-focus sealed tube'
_diffrn_radiation_type MoK\a
_diffrn_radiation_wavelength 0.71073
_diffrn_reflns_av_R_equivalents 0.0465
_diffrn_reflns_av_sigmaI/netI 0.0891
_diffrn_reflns_limit_h_max 10
_diffrn_reflns_limit_h_min -9
_diffrn_reflns_limit_k_max 11
_diffrn_reflns_limit_k_min -13
_diffrn_reflns_limit_l_max 15
_diffrn_reflns_limit_l_min -16
_diffrn_reflns_number 6584
_diffrn_reflns_theta_full 28.26
_diffrn_reflns_theta_max 28.26
_diffrn_reflns_theta_min 1.78
_diffrn_standards_decay_% 0
_diffrn_standards_number 0
_exptl_absorpt_coefficient_mu 0.080
_exptl_absorpt_correction_type none
_exptl_crystal_colour 'pale yellow'
_exptl_crystal_density_diffrn 1.274
_exptl_crystal_density_method 'not measured'
_exptl_crystal_description plate
_exptl_crystal_F_000 376
_exptl_crystal_size_max 0.42
_exptl_crystal_size_mid 0.20
_exptl_crystal_size_min 0.16
_refine_diff_density_max 0.277
_refine_diff_density_min -0.301
_refine_ls_extinction_method none
_refine_ls_goodness_of_fit_ref 0.939
_refine_ls_hydrogen_treatment constr
_refine_ls_matrix_type full
_refine_ls_number_parameters 244
_refine_ls_number_reflns 4310
_refine_ls_number_restraints 0
_refine_ls_restrained_S_all 0.939
_refine_ls_R_factor_all 0.1009
_refine_ls_R_factor_gt 0.0637
_refine_ls_shift/su_max <0.001
_refine_ls_shift/su_mean <0.001
_refine_ls_structure_factor_coef Fsqd
_refine_ls_weighting_scheme calc
_refine_ls_wR_factor_gt 0.1563
_refine_ls_wR_factor_ref 0.1768
_reflns_number_gt 2663
_reflns_number_total 4310
_reflns_threshold_expression I>2\s(I)
_cod_data_source_file ci6168.cif
_cod_data_source_block I
_cod_depositor_comments
;
The following automatic conversions were performed:

'_geom_hbond_publ_flag' value 'Y' changed to 'y' according to
/home/saulius/struct/CIF-dictionaries/cif_core.dic dictionary named
'cif_core.dic' version 2.4.1 from 2010-06-29 (3 times).

Automatic conversion script
Id: cif_fix_values 1715 2011-07-08 13:25:40Z adriana 
;
_cod_original_cell_volume 926.35(9)
_cod_database_code 2201405
_cod_database_fobs_code 2201405

loop_
_symmetry_equiv_pos_as_xyz
'x, y, z'
'-x, -y, -z'

loop_
_atom_site_label
_atom_site_fract_x
_atom_site_fract_y
_atom_site_fract_z
_atom_site_U_iso_or_equiv
_atom_site_adp_type
_atom_site_calc_flag
_atom_site_refinement_flags
_atom_site_occupancy
_atom_site_disorder_assembly
_atom_site_disorder_group
_atom_site_type_symbol
N1 0.1834(2) 0.36092(16) 0.70531(13) 0.0358(4) Uani d . 1 . . N
N2 0.4304(2) 0.27571(17) 0.74677(14) 0.0400(4) Uani d . 1 . . N
N3 0.4935(3) 0.1466(2) 0.45639(17) 0.0565(5) Uani d . 1 . . N
O -0.3615(2) 0.69623(16) 0.84605(13) 0.0549(4) Uani d . 1 . . O
C2 0.2869(2) 0.28263(19) 0.66568(16) 0.0339(4) Uani d . 1 . . C
C3 0.2451(2) 0.21134(19) 0.54342(16) 0.0349(4) Uani d . 1 . . C
C4 0.0752(2) 0.20061(18) 0.46931(16) 0.0341(4) Uani d . 1 . . C
C5 -0.0366(3) 0.2714(2) 0.51511(17) 0.0376(4) Uani d . 1 . . C
H5 -0.1523 0.2621 0.4688 0.045 Uiso calc R 1 . . H
C6 0.0261(2) 0.35730(19) 0.63197(16) 0.0342(4) Uani d . 1 . . C
C7 0.4693(3) 0.3515(2) 0.87162(17) 0.0447(5) Uani d . 1 . . C
H7A 0.3644 0.3312 0.8973 0.054 Uiso calc R 1 . . H
H7B 0.5086 0.4504 0.8872 0.054 Uiso calc R 1 . . H
C8 0.6196(3) 0.2977(3) 0.9314(2) 0.0565(6) Uani d . 1 . . C
H8A 0.7365 0.3513 0.9365 0.068 Uiso calc R 1 . . H
H8B 0.6167 0.3002 1.0094 0.068 Uiso calc R 1 . . H
C9 0.5789(3) 0.1508(3) 0.8523(2) 0.0585(6) Uani d . 1 . . C
H9A 0.4838 0.0904 0.8661 0.070 Uiso calc R 1 . . H
H9B 0.6851 0.1159 0.8638 0.070 Uiso calc R 1 . . H
C10 0.5191(3) 0.1628(3) 0.7303(2) 0.0508(6) Uani d . 1 . . C
H10A 0.6215 0.1855 0.7027 0.061 Uiso calc R 1 . . H
H10B 0.4360 0.0775 0.6751 0.061 Uiso calc R 1 . . H
C11 0.3813(3) 0.1706(2) 0.49528(18) 0.0406(5) Uani d . 1 . . C
C12 0.0155(2) 0.11426(19) 0.34347(16) 0.0347(4) Uani d . 1 . . C
C13 0.0377(3) -0.0191(2) 0.31055(18) 0.0418(5) Uani d . 1 . . C
H13 0.0921 -0.0544 0.3674 0.050 Uiso calc R 1 . . H
C14 -0.0203(3) -0.0990(2) 0.1943(2) 0.0501(6) Uani d . 1 . . C
H14 -0.0058 -0.1881 0.1734 0.060 Uiso calc R 1 . . H
C15 -0.0995(3) -0.0479(2) 0.1090(2) 0.0535(6) Uani d . 1 . . C
H15 -0.1375 -0.1017 0.0307 0.064 Uiso calc R 1 . . H
C16 -0.1221(3) 0.0839(2) 0.14072(19) 0.0528(6) Uani d . 1 . . C
H16 -0.1750 0.1189 0.0833 0.063 Uiso calc R 1 . . H
C17 -0.0669(3) 0.1645(2) 0.25709(18) 0.0421(5) Uani d . 1 . . C
H17 -0.0851 0.2526 0.2775 0.051 Uiso calc R 1 . . H
C18 -0.0805(3) 0.44516(18) 0.68378(17) 0.0350(4) Uani d . 1 . . C
C19 -0.2229(3) 0.4779(2) 0.61658(17) 0.0412(5) Uani d . 1 . . C
H19 -0.2536 0.4434 0.5355 0.049 Uiso calc R 1 . . H
C20 -0.3211(3) 0.5606(2) 0.66619(19) 0.0444(5) Uani d . 1 . . C
H20 -0.4164 0.5806 0.6189 0.053 Uiso calc R 1 . . H
C21 -0.2759(3) 0.6128(2) 0.78648(18) 0.0408(5) Uani d . 1 . . C
C22 -0.1326(3) 0.5829(2) 0.85603(18) 0.0442(5) Uani d . 1 . . C
H22 -0.1015 0.6186 0.9371 0.053 Uiso calc R 1 . . H
C23 -0.0363(3) 0.5009(2) 0.80558(18) 0.0408(5) Uani d . 1 . . C
H23 0.0598 0.4821 0.8532 0.049 Uiso calc R 1 . . H
C24 -0.5083(4) 0.7315(3) 0.7800(2) 0.0731(8) Uani d . 1 . . C
H24A -0.5560 0.7892 0.8321 0.110 Uiso calc R 1 . . H
H24B -0.6003 0.6488 0.7318 0.110 Uiso calc R 1 . . H
H24C -0.4678 0.7803 0.7314 0.110 Uiso calc R 1 . . H

loop_
_atom_site_aniso_label
_atom_site_aniso_U_11
_atom_site_aniso_U_22
_atom_site_aniso_U_33
_atom_site_aniso_U_12
_atom_site_aniso_U_13
_atom_site_aniso_U_23
N1 0.0351(8) 0.0376(9) 0.0346(9) 0.0159(7) 0.0103(7) 0.0073(7)
N2 0.0366(9) 0.0458(10) 0.0361(9) 0.0199(7) 0.0075(7) 0.0079(7)
N3 0.0489(11) 0.0676(13) 0.0565(13) 0.0246(10) 0.0252(9) 0.0111(10)
O 0.0592(10) 0.0623(10) 0.0522(10) 0.0370(8) 0.0254(8) 0.0110(7)
C2 0.0320(9) 0.0345(10) 0.0341(10) 0.0118(8) 0.0087(8) 0.0082(8)
C3 0.0361(10) 0.0346(10) 0.0358(11) 0.0143(8) 0.0136(8) 0.0081(8)
C4 0.0370(10) 0.0323(9) 0.0324(10) 0.0114(8) 0.0107(8) 0.0078(7)
C5 0.0336(10) 0.0405(10) 0.0378(11) 0.0162(8) 0.0086(8) 0.0088(8)
C6 0.0348(10) 0.0331(10) 0.0353(10) 0.0128(8) 0.0108(8) 0.0091(8)
C7 0.0410(11) 0.0522(12) 0.0360(11) 0.0140(9) 0.0081(9) 0.0079(9)
C8 0.0498(13) 0.0781(17) 0.0417(13) 0.0215(12) 0.0082(10) 0.0211(12)
C9 0.0516(13) 0.0757(17) 0.0649(16) 0.0350(12) 0.0209(12) 0.0343(13)
C10 0.0453(12) 0.0629(14) 0.0506(13) 0.0322(11) 0.0153(10) 0.0160(11)
C11 0.0415(11) 0.0414(11) 0.0382(11) 0.0163(9) 0.0122(9) 0.0078(8)
C12 0.0340(10) 0.0343(10) 0.0335(10) 0.0089(8) 0.0121(8) 0.0054(8)
C13 0.0476(11) 0.0372(11) 0.0414(12) 0.0132(9) 0.0168(9) 0.0095(9)
C14 0.0555(13) 0.0383(11) 0.0518(14) 0.0091(10) 0.0241(11) 0.0019(10)
C15 0.0550(13) 0.0548(14) 0.0361(12) 0.0046(11) 0.0154(10) -0.0044(10)
C16 0.0525(13) 0.0622(15) 0.0374(12) 0.0149(11) 0.0064(10) 0.0124(10)
C17 0.0435(11) 0.0428(11) 0.0379(11) 0.0152(9) 0.0099(9) 0.0092(9)
C18 0.0353(9) 0.0329(10) 0.0350(10) 0.0117(8) 0.0114(8) 0.0057(8)
C19 0.0412(11) 0.0470(11) 0.0311(10) 0.0193(9) 0.0069(8) 0.0039(8)
C20 0.0396(11) 0.0480(12) 0.0452(12) 0.0230(9) 0.0098(9) 0.0096(9)
C21 0.0410(11) 0.0389(11) 0.0457(12) 0.0187(9) 0.0186(9) 0.0084(9)
C22 0.0523(12) 0.0478(12) 0.0322(11) 0.0205(10) 0.0140(9) 0.0062(9)
C23 0.0431(11) 0.0437(11) 0.0379(11) 0.0213(9) 0.0111(9) 0.0112(9)
C24 0.090(2) 0.094(2) 0.0696(18) 0.0697(18) 0.0420(15) 0.0348(15)

loop_
_atom_type_symbol
_atom_type_description
_atom_type_scat_dispersion_real
_atom_type_scat_dispersion_imag
_atom_type_scat_source
C C 0.0033 0.0016 'International Tables Vol C Tables 4.2.6.8 and 6.1.1.4'
H H 0.0000 0.0000 'International Tables Vol C Tables 4.2.6.8 and 6.1.1.4'
N N 0.0061 0.0033 'International Tables Vol C Tables 4.2.6.8 and 6.1.1.4'
O O 0.0106 0.0060 'International Tables Vol C Tables 4.2.6.8 and 6.1.1.4'

loop_
_geom_angle_atom_site_label_1
_geom_angle_atom_site_label_2
_geom_angle_atom_site_label_3
_geom_angle
_geom_angle_publ_flag
C6 N1 C2 119.49(16) ?
C2 N2 C10 124.31(16) y
C2 N2 C7 120.85(16) y
C10 N2 C7 111.43(15) y
C21 O C24 118.06(18) ?
N1 C2 N2 116.61(16) y
N1 C2 C3 120.80(16) ?
N2 C2 C3 122.59(17) y
C4 C3 C2 118.24(16) ?
C4 C3 C11 120.23(17) ?
C2 C3 C11 120.86(17) ?
C5 C4 C3 118.67(17) ?
C5 C4 C12 120.53(16) ?
C3 C4 C12 120.80(16) ?
C4 C5 C6 119.39(17) ?
C4 C5 H5 120.3 ?
C6 C5 H5 120.3 ?
N1 C6 C5 122.01(17) ?
N1 C6 C18 115.73(16) y
C5 C6 C18 122.21(17) y
N2 C7 C8 103.25(17) ?
N2 C7 H7A 111.1 ?
C8 C7 H7A 111.1 ?
N2 C7 H7B 111.1 ?
C8 C7 H7B 111.1 ?
H7A C7 H7B 109.1 ?
C9 C8 C7 103.28(18) ?
C9 C8 H8A 111.1 ?
C7 C8 H8A 111.1 ?
C9 C8 H8B 111.1 ?
C7 C8 H8B 111.1 ?
H8A C8 H8B 109.1 ?
C8 C9 C10 103.29(19) ?
C8 C9 H9A 111.1 ?
C10 C9 H9A 111.1 ?
C8 C9 H9B 111.1 ?
C10 C9 H9B 111.1 ?
H9A C9 H9B 109.1 ?
N2 C10 C9 103.11(18) ?
N2 C10 H10A 111.1 ?
C9 C10 H10A 111.1 ?
N2 C10 H10B 111.1 ?
C9 C10 H10B 111.1 ?
H10A C10 H10B 109.1 ?
N3 C11 C3 175.5(2) ?
C17 C12 C13 118.72(18) ?
C17 C12 C4 120.45(17) ?
C13 C12 C4 120.82(17) ?
C14 C13 C12 120.5(2) ?
C14 C13 H13 119.8 ?
C12 C13 H13 119.8 ?
C15 C14 C13 120.5(2) ?
C15 C14 H14 119.7 ?
C13 C14 H14 119.7 ?
C14 C15 C16 119.4(2) ?
C14 C15 H15 120.3 ?
C16 C15 H15 120.3 ?
C15 C16 C17 120.7(2) ?
C15 C16 H16 119.6 ?
C17 C16 H16 119.6 ?
C16 C17 C12 120.1(2) ?
C16 C17 H17 119.9 ?
C12 C17 H17 119.9 ?
C19 C18 C23 117.28(17) ?
C19 C18 C6 122.77(18) ?
C23 C18 C6 119.94(17) ?
C18 C19 C20 122.18(19) ?
C18 C19 H19 118.9 ?
C20 C19 H19 118.9 ?
C21 C20 C19 119.29(18) ?
C21 C20 H20 120.4 ?
C19 C20 H20 120.4 ?
O C21 C20 124.92(18) ?
O C21 C22 115.29(18) ?
C20 C21 C22 119.78(18) ?
C23 C22 C21 120.27(19) ?
C23 C22 H22 119.9 ?
C21 C22 H22 119.9 ?
C22 C23 C18 121.19(18) ?
C22 C23 H23 119.4 ?
C18 C23 H23 119.4 ?
O C24 H24A 109.5 ?
O C24 H24B 109.5 ?
H24A C24 H24B 109.5 ?
O C24 H24C 109.5 ?
H24A C24 H24C 109.5 ?
H24B C24 H24C 109.5 ?

loop_
_geom_bond_atom_site_label_1
_geom_bond_atom_site_label_2
_geom_bond_site_symmetry_2
_geom_bond_distance
_geom_bond_publ_flag
N1 C6 . 1.342(2) y
N1 C2 . 1.345(2) y
N2 C2 . 1.352(2) ?
N2 C10 . 1.469(3) ?
N2 C7 . 1.472(3) ?
N3 C11 . 1.147(3) ?
O C21 . 1.372(2) ?
O C24 . 1.418(3) ?
C2 C3 . 1.431(3) ?
C3 C4 . 1.402(3) ?
C3 C11 . 1.433(3) ?
C4 C5 . 1.384(3) ?
C4 C12 . 1.494(2) ?
C5 C6 . 1.402(3) ?
C5 H5 . 0.93 ?
C6 C18 . 1.483(3) ?
C7 C8 . 1.520(3) ?
C7 H7A . 0.97 ?
C7 H7B . 0.97 ?
C8 C9 . 1.510(3) ?
C8 H8A . 0.97 ?
C8 H8B . 0.97 ?
C9 C10 . 1.521(3) ?
C9 H9A . 0.97 ?
C9 H9B . 0.97 ?
C10 H10A . 0.97 ?
C10 H10B . 0.97 ?
C12 C17 . 1.389(3) ?
C12 C13 . 1.394(3) ?
C13 C14 . 1.380(3) ?
C13 H13 . 0.93 ?
C14 C15 . 1.375(3) ?
C14 H14 . 0.93 ?
C15 C16 . 1.379(3) ?
C15 H15 . 0.93 ?
C16 C17 . 1.384(3) ?
C16 H16 . 0.93 ?
C17 H17 . 0.93 ?
C18 C19 . 1.385(3) ?
C18 C23 . 1.401(3) ?
C19 C20 . 1.387(3) ?
C19 H19 . 0.93 ?
C20 C21 . 1.381(3) ?
C20 H20 . 0.93 ?
C21 C22 . 1.388(3) ?
C22 C23 . 1.375(3) ?
C22 H22 . 0.93 ?
C23 H23 . 0.93 ?
C24 H24A . 0.96 ?
C24 H24B . 0.96 ?
C24 H24C . 0.96 ?

loop_
_geom_hbond_atom_site_label_D
_geom_hbond_atom_site_label_H
_geom_hbond_atom_site_label_A
_geom_hbond_site_symmetry_A
_geom_hbond_distance_DH
_geom_hbond_distance_HA
_geom_hbond_distance_DA
_geom_hbond_angle_DHA
_geom_hbond_publ_flag
C23 H23 N1 1_555 0.93 2.46 2.780(3) 100 y
C24 H24C N3 2_566 0.96 2.61 3.511(4) 156 y
C15 H15 O 1_544 0.93 2.64 3.498(2) 153 y

loop_
_geom_torsion_atom_site_label_1
_geom_torsion_atom_site_label_2
_geom_torsion_atom_site_label_3
_geom_torsion_atom_site_label_4
_geom_torsion
C6 N1 C2 N2 -170.98(16)
C6 N1 C2 C3 9.1(3)
C10 N2 C2 N1 157.04(19)
C7 N2 C2 N1 -0.3(3)
C10 N2 C2 C3 -23.1(3)
C7 N2 C2 C3 179.58(18)
N1 C2 C3 C4 -13.4(3)
N2 C2 C3 C4 166.75(18)
N1 C2 C3 C11 157.27(18)
N2 C2 C3 C11 -22.6(3)
C2 C3 C4 C5 6.8(3)
C11 C3 C4 C5 -163.94(18)
C2 C3 C4 C12 -173.08(17)
C11 C3 C4 C12 16.2(3)
C3 C4 C5 C6 3.4(3)
C12 C4 C5 C6 -176.77(17)
C2 N1 C6 C5 1.6(3)
C2 N1 C6 C18 179.01(16)
C4 C5 C6 N1 -8.0(3)
C4 C5 C6 C18 174.74(17)
C2 N2 C7 C8 171.45(18)
C10 N2 C7 C8 11.4(2)
N2 C7 C8 C9 -31.5(2)
C7 C8 C9 C10 40.0(2)
C2 N2 C10 C9 -146.1(2)
C7 N2 C10 C9 13.1(2)
C8 C9 C10 N2 -32.5(2)
C5 C4 C12 C17 45.3(3)
C3 C4 C12 C17 -134.90(19)
C5 C4 C12 C13 -133.3(2)
C3 C4 C12 C13 46.5(3)
C17 C12 C13 C14 0.4(3)
C4 C12 C13 C14 178.97(18)
C12 C13 C14 C15 0.6(3)
C13 C14 C15 C16 -0.6(3)
C14 C15 C16 C17 -0.4(4)
C15 C16 C17 C12 1.3(3)
C13 C12 C17 C16 -1.3(3)
C4 C12 C17 C16 -179.90(19)
N1 C6 C18 C19 164.92(18)
C5 C6 C18 C19 -17.7(3)
N1 C6 C18 C23 -13.9(3)
C5 C6 C18 C23 163.53(18)
C23 C18 C19 C20 -1.0(3)
C6 C18 C19 C20 -179.81(19)
C18 C19 C20 C21 0.3(3)
C24 O C21 C20 0.4(3)
C24 O C21 C22 179.5(2)
C19 C20 C21 O 179.5(2)
C19 C20 C21 C22 0.5(3)
O C21 C22 C23 -179.61(19)
C20 C21 C22 C23 -0.4(3)
C21 C22 C23 C18 -0.3(3)
C19 C18 C23 C22 1.0(3)
C6 C18 C23 C22 179.86(19)

loop_
_cod_related_entry_id
_cod_related_entry_database
_cod_related_entry_code
1 ChemSpider 4406343
